data_7706838
loop_
_publ_author_name
'Kovalenko, Anton D.'
'Pavlov, Alexander A.'
'Ustinovich, Ilya D.'
'Kalyakina, Alena S.'
'Goloveshkin, Alexander S.'
'Marciniak, \/Lukasz'
'Lepnev, Leonid S.'
'Burlov, Anatolii S.'
'Schepers, Ute'
'Br\"ase, Stefan'
'Utochnikova, Valentina V.'

_publ_section_title
;
 Highly NIR-emitting ytterbium complexes containing
 2-(tosylaminobenzylidene)-N-benzoylhydrazone anions: structure in
 solution and use for bioimaging.
;
_journal_issue 11
_journal_name_full 'Dalton transactions (Cambridge, England : 2003)'
_journal_page_first 3786
_journal_page_last 3791
_journal_paper_doi 10.1039/d0dt03913f
_journal_volume 50
_journal_year 2021
_chemical_formula_moiety 'C48 H52 K N6 O9 S2 Yb'
_chemical_formula_sum 'C48 H52 K N6 O9 S2 Yb'
_chemical_formula_weight 1133.22
_space_group_crystal_system triclinic
_space_group_IT_number 2
_space_group_name_Hall '-P 1'
_space_group_name_H-M_alt 'P -1'
_atom_sites_solution_hydrogens geom
_atom_sites_solution_primary direct
_atom_sites_solution_secondary difmap
_audit_creation_date 2020-04-08
_audit_creation_method
;
Olex2 1.3
(compiled Nov 21 2019 18:26:39 for OlexSys, GUI svn.r6003)
;
_audit_update_record
;
2020-07-17 deposited with the CCDC.	2021-03-11 downloaded from the CCDC.
;
_cell_angle_alpha 86.803(2)
_cell_angle_beta 88.788(2)
_cell_angle_gamma 74.750(2)
_cell_formula_units_Z 2
_cell_length_a 9.2427(13)
_cell_length_b 11.0807(15)
_cell_length_c 24.563(3)
_cell_measurement_reflns_used 6281
_cell_measurement_temperature 120
_cell_measurement_theta_max 29.65
_cell_measurement_theta_min 2.28
_cell_volume 2423.2(6)
_computing_molecular_graphics 'Olex2 1.3 (Dolomanov et al., 2009)'
_computing_publication_material 'Olex2 1.3 (Dolomanov et al., 2009)'
_computing_structure_refinement 'XL  (Sheldrick, 2008)'
_computing_structure_solution 'XS  (Sheldrick, 2008)'
_diffrn_ambient_temperature 120
_diffrn_measured_fraction_theta_full 0.996
_diffrn_measured_fraction_theta_max 0.996
_diffrn_measurement_device_type 'Bruker APEX-II CCD'
_diffrn_measurement_method '\f and \w scans'
_diffrn_radiation_monochromator graphite
_diffrn_radiation_type MoK\a
_diffrn_radiation_wavelength 0.71073
_diffrn_reflns_av_R_equivalents 0.0633
_diffrn_reflns_av_unetI/netI 0.0961
_diffrn_reflns_limit_h_max 12
_diffrn_reflns_limit_h_min -12
_diffrn_reflns_limit_k_max 14
_diffrn_reflns_limit_k_min -14
_diffrn_reflns_limit_l_max 32
_diffrn_reflns_limit_l_min -32
_diffrn_reflns_number 25777
_diffrn_reflns_theta_full 28.28
_diffrn_reflns_theta_max 28.28
_diffrn_reflns_theta_min 0.83
_diffrn_source 'fine-focus sealed tube'
_diffrn_source_current 30.0
_diffrn_source_power 1.5
_diffrn_source_voltage 50.0
_diffrn_standards_number 0
_exptl_absorpt_coefficient_mu 2.163
_exptl_absorpt_correction_T_max 0.7461
_exptl_absorpt_correction_T_min 0.5794
_exptl_absorpt_correction_type multi-scan
_exptl_absorpt_process_details
;
SADABS-2008/1 (Bruker,2008) was used for absorption correction.
wR2(int) was 0.0886 before and 0.0509 after correction.
The Ratio of minimum to maximum transmission is 0.7766.
The \l/2 correction factor is 0.0015.
;
_exptl_crystal_colour colourless
_exptl_crystal_colour_primary colourless
_exptl_crystal_density_diffrn 1.553
_exptl_crystal_density_method 'not measured'
_exptl_crystal_description plate
_exptl_crystal_F_000 1150
_exptl_crystal_preparation Luminescent
_exptl_crystal_size_max 0.21
_exptl_crystal_size_mid 0.15
_exptl_crystal_size_min 0.07
_refine_diff_density_max 1.995
_refine_diff_density_min -1.805
_refine_diff_density_rms 0.143
_refine_ls_extinction_method none
_refine_ls_goodness_of_fit_ref 0.996
_refine_ls_hydrogen_treatment mixed
_refine_ls_matrix_type full
_refine_ls_number_parameters 618
_refine_ls_number_reflns 11989
_refine_ls_number_restraints 9
_refine_ls_restrained_S_all 0.997
_refine_ls_R_factor_all 0.0647
_refine_ls_R_factor_gt 0.0429
_refine_ls_shift/su_max 0.002
_refine_ls_shift/su_mean 0.000
_refine_ls_structure_factor_coef Fsqd
_refine_ls_weighting_details 'calc w=1/[\s^2^(Fo^2^)+(0.0223P)^2^+1.4751P] where P=(Fo^2^+2Fc^2^)/3'
_refine_ls_weighting_scheme calc
_refine_ls_wR_factor_gt 0.0740
_refine_ls_wR_factor_ref 0.0832
_reflns_number_gt 9318
_reflns_number_total 11989
_reflns_threshold_expression >2sigma(I)
_cod_data_source_file d0dt03913f2.cif
_cod_data_source_block a
_cod_depositor_comments 'Adding full bibliography for 7706838.cif.'
_cod_database_code 7706838
_olex2_refinement_description
;
1. Fixed Uiso
 At 1.2 times of:
  All C(H) groups, All C(H,H) groups
 At 1.5 times of:
  All C(H,H,H) groups, All O(H) groups
2. Restrained distances
 O3S-H3S
 0.85 with sigma of 0.01
 O1S-H1S
 0.85 with sigma of 0.01
 O2S-H2S
 0.85 with sigma of 0.01
 C5S-H3S
 1.873851 with sigma of 0.02
 K5-H3S
 3.175585 with sigma of 0.02
 C1S-H1S
 1.88629 with sigma of 0.02
 K5-H1S
 3.286641 with sigma of 0.02
 C3S-H2S
 1.895492 with sigma of 0.02
 K5-H2S
 3.125781 with sigma of 0.02
3.a Secondary CH2 refined with riding coordinates:
 C1S(H1SA,H1SB), C5S(H5SA,H5SB), C3S(H3SA,H3SB)
3.b Aromatic/amide H refined with riding coordinates:
 C19(H19), C40(H40), C20(H20), C32(H32), C38(H38), C11(H11), C18(H18),
 C39(H39), C42(H42), C41(H41), C2(H2), C35(H35), C12(H12), C14(H14), C24(H24),
 C21(H21), C30(H30), C31(H31), C7(H7), C23(H23), C28(H28), C33(H33), C27(H27),
 C17(H17), C9(H9), C10(H10), C6(H6), C3(H3)
3.c Idealised Me refined as rotating group:
 C26(H26A,H26B,H26C), C5(H5A,H5B,H5C), C2S(H2SA,H2SB,H2SC), C6S(H6SA,H6SB,
 H6SC), C4S(H4SA,H4SB,H4SC)
;
_olex2_submission_special_instructions 'No special instructions were received'

loop_
_space_group_symop_id
_space_group_symop_operation_xyz
1 'x, y, z'
2 '-x, -y, -z'

loop_
_atom_site_label
_atom_site_type_symbol
_atom_site_fract_x
_atom_site_fract_y
_atom_site_fract_z
_atom_site_U_iso_or_equiv
_atom_site_adp_type
_atom_site_occupancy
_atom_site_symmetry_multiplicity
_atom_site_calc_flag
_atom_site_refinement_flags
_atom_site_disorder_assembly
_atom_site_disorder_group
Yb1 Yb 0.98227(2) 0.050429(19) 0.238980(8) 0.01183(5) Uani 1 1 d . . .
S1 S 0.89308(11) 0.24034(10) 0.32795(4) 0.0147(2) Uani 1 1 d . . .
S2 S 0.92952(11) 0.25852(10) 0.14951(4) 0.0133(2) Uani 1 1 d . . .
O1 O 0.7984(3) 0.1955(3) 0.29038(12) 0.0173(7) Uani 1 1 d . . .
O6 O 0.9753(3) -0.0957(3) 0.30424(12) 0.0156(6) Uani 1 1 d . . .
O3 O 1.0875(3) -0.0817(3) 0.17606(12) 0.0170(7) Uani 1 1 d . . .
O2 O 0.8695(3) 0.3739(3) 0.32456(12) 0.0203(7) Uani 1 1 d . . .
O4 O 1.0449(3) 0.2231(3) 0.19213(12) 0.0170(7) Uani 1 1 d . . .
O5 O 0.8416(3) 0.3876(3) 0.14870(12) 0.0206(7) Uani 1 1 d . . .
N6 N 0.7472(4) -0.1191(3) 0.27444(14) 0.0153(8) Uani 1 1 d . . .
N1 N 1.0532(4) 0.1567(3) 0.31325(13) 0.0123(7) Uani 1 1 d . . .
N4 N 0.8405(4) 0.1573(3) 0.16145(14) 0.0135(7) Uani 1 1 d . . .
N2 N 1.2503(4) -0.0320(3) 0.25131(14) 0.0137(7) Uani 1 1 d . . .
N3 N 1.3201(4) -0.1281(3) 0.21621(14) 0.0148(8) Uani 1 1 d . . .
N5 N 0.7651(4) -0.0319(3) 0.23182(14) 0.0143(8) Uani 1 1 d . . .
C19 C 1.3910(5) -0.4282(4) 0.06556(19) 0.0242(11) Uani 1 1 d . . .
H19 H 1.4257 -0.4939 0.0414 0.029 Uiso 1 1 calc R . .
C40 C 0.8336(6) -0.3776(5) 0.4511(2) 0.0303(12) Uani 1 1 d . . .
H40 H 0.8279 -0.4288 0.4830 0.036 Uiso 1 1 calc R . .
C20 C 1.4900(5) -0.3981(4) 0.10152(18) 0.0224(10) Uani 1 1 d . . .
H20 H 1.5930 -0.4425 0.1012 0.027 Uiso 1 1 calc R . .
C26 C 1.2325(6) 0.2053(5) -0.0722(2) 0.0350(13) Uani 1 1 d . . .
H26A H 1.3411 0.1734 -0.0674 0.052 Uiso 1 1 calc R . .
H26B H 1.2103 0.2875 -0.0917 0.052 Uiso 1 1 calc R . .
H26C H 1.1955 0.1471 -0.0932 0.052 Uiso 1 1 calc R . .
C5 C 0.7050(6) 0.0956(5) 0.5546(2) 0.0357(13) Uani 1 1 d . . .
H5A H 0.7782 0.1015 0.5820 0.054 Uiso 1 1 calc R . .
H5B H 0.6965 0.0092 0.5549 0.054 Uiso 1 1 calc R . .
H5C H 0.6072 0.1518 0.5631 0.054 Uiso 1 1 calc R . .
C32 C 0.4769(5) 0.1252(5) 0.0670(2) 0.0280(12) Uani 1 1 d . . .
H32 H 0.3958 0.1163 0.0459 0.034 Uiso 1 1 calc R . .
C38 C 0.9659(5) -0.2571(4) 0.39542(19) 0.0226(10) Uani 1 1 d . . .
H38 H 1.0519 -0.2263 0.3894 0.027 Uiso 1 1 calc R . .
C11 C 1.4498(5) 0.1687(5) 0.39309(19) 0.0238(11) Uani 1 1 d . . .
H11 H 1.5394 0.1700 0.4111 0.029 Uiso 1 1 calc R . .
C18 C 1.2414(5) -0.3607(4) 0.06557(18) 0.0238(11) Uani 1 1 d . . .
H18 H 1.1739 -0.3782 0.0404 0.029 Uiso 1 1 calc R . .
C39 C 0.9578(6) -0.3331(5) 0.4412(2) 0.0305(12) Uani 1 1 d . . .
H39 H 1.0388 -0.3549 0.4662 0.037 Uiso 1 1 calc R . .
C42 C 0.7250(5) -0.2723(4) 0.36782(19) 0.0227(10) Uani 1 1 d . . .
H42 H 0.6450 -0.2529 0.3425 0.027 Uiso 1 1 calc R . .
C41 C 0.7170(6) -0.3468(5) 0.4141(2) 0.0287(12) Uani 1 1 d . . .
H41 H 0.6309 -0.3773 0.4206 0.034 Uiso 1 1 calc R . .
C34 C 0.6328(5) 0.0676(4) 0.14760(18) 0.0161(9) Uani 1 1 d . . .
C8 C 1.1831(5) 0.1637(4) 0.33994(16) 0.0135(9) Uani 1 1 d . . .
C13 C 1.3214(5) 0.0795(4) 0.32626(17) 0.0149(9) Uani 1 1 d . . .
C22 C 1.0220(4) 0.2395(4) 0.08549(17) 0.0136(9) Uani 1 1 d . . .
C1 C 0.8448(4) 0.1996(4) 0.39520(16) 0.0155(9) Uani 1 1 d . . .
C2 C 0.8728(5) 0.0741(4) 0.41208(18) 0.0201(10) Uani 1 1 d . . .
H2 H 0.9214 0.0109 0.3883 0.024 Uiso 1 1 calc R . .
C15 C 1.2263(5) -0.1436(4) 0.17944(17) 0.0154(9) Uani 1 1 d . . .
C35 C 0.6582(5) -0.0140(4) 0.19679(17) 0.0150(9) Uani 1 1 d . . .
H35 H 0.5865 -0.0605 0.2042 0.018 Uiso 1 1 calc R . .
C29 C 0.7179(4) 0.1507(4) 0.12965(17) 0.0141(9) Uani 1 1 d . . .
C36 C 0.8605(5) -0.1417(4) 0.30909(17) 0.0145(9) Uani 1 1 d . . .
C37 C 0.8495(5) -0.2253(4) 0.35795(17) 0.0164(9) Uani 1 1 d . . .
C12 C 1.4523(5) 0.0853(4) 0.35385(18) 0.0192(10) Uani 1 1 d . . .
H12 H 1.5452 0.0290 0.3448 0.023 Uiso 1 1 calc R . .
C14 C 1.3451(4) -0.0128(4) 0.28595(17) 0.0148(9) Uani 1 1 d . . .
H14 H 1.4433 -0.0672 0.2844 0.018 Uiso 1 1 calc R . .
C24 C 1.1233(5) 0.1145(5) 0.01033(19) 0.0229(11) Uani 1 1 d . . .
H24 H 1.1459 0.0363 -0.0063 0.027 Uiso 1 1 calc R . .
C16 C 1.2878(5) -0.2393(4) 0.13904(17) 0.0159(9) Uani 1 1 d . . .
C21 C 1.4395(5) -0.3050(4) 0.13733(17) 0.0174(9) Uani 1 1 d . . .
H21 H 1.5083 -0.2849 0.1612 0.021 Uiso 1 1 calc R . .
C25 C 1.1569(5) 0.2174(5) -0.01737(18) 0.0226(11) Uani 1 1 d . . .
C30 C 0.6786(5) 0.2200(4) 0.07988(18) 0.0189(10) Uani 1 1 d . . .
H30 H 0.7334 0.2777 0.0673 0.023 Uiso 1 1 calc R . .
C31 C 0.5614(5) 0.2054(5) 0.04891(19) 0.0247(11) Uani 1 1 d . . .
H31 H 0.5389 0.2510 0.0149 0.030 Uiso 1 1 calc R . .
C7 C 0.7746(5) 0.2925(4) 0.43001(18) 0.0202(10) Uani 1 1 d . . .
H7 H 0.7567 0.3784 0.4186 0.024 Uiso 1 1 calc R . .
C23 C 1.0574(5) 0.1244(4) 0.06181(18) 0.0195(10) Uani 1 1 d . . .
H23 H 1.0368 0.0533 0.0806 0.023 Uiso 1 1 calc R . .
C4 C 0.7560(5) 0.1327(5) 0.49913(18) 0.0217(10) Uani 1 1 d . . .
C28 C 1.0548(5) 0.3429(4) 0.05852(18) 0.0183(10) Uani 1 1 d . . .
H28 H 1.0304 0.4216 0.0748 0.022 Uiso 1 1 calc R . .
C33 C 0.5116(5) 0.0581(5) 0.11599(19) 0.0227(11) Uani 1 1 d . . .
H33 H 0.4522 0.0041 0.1288 0.027 Uiso 1 1 calc R . .
C27 C 1.1232(5) 0.3299(5) 0.00780(18) 0.0220(10) Uani 1 1 d . . .
H27 H 1.1477 0.4002 -0.0102 0.026 Uiso 1 1 calc R . .
C17 C 1.1904(5) -0.2680(4) 0.10221(18) 0.0189(10) Uani 1 1 d . . .
H17 H 1.0875 -0.2232 0.1023 0.023 Uiso 1 1 calc R . .
C9 C 1.1831(5) 0.2504(4) 0.38002(18) 0.0191(10) Uani 1 1 d . . .
H9 H 1.0919 0.3089 0.3892 0.023 Uiso 1 1 calc R . .
C10 C 1.3144(5) 0.2515(4) 0.40617(18) 0.0225(10) Uani 1 1 d . . .
H10 H 1.3114 0.3097 0.4334 0.027 Uiso 1 1 calc R . .
C6 C 0.7313(5) 0.2577(5) 0.48162(18) 0.0237(11) Uani 1 1 d . . .
H6 H 0.6836 0.3209 0.5056 0.028 Uiso 1 1 calc R . .
C3 C 0.8291(5) 0.0414(5) 0.46413(18) 0.0230(11) Uani 1 1 d . . .
H3 H 0.8496 -0.0445 0.4759 0.028 Uiso 1 1 calc R . .
O1S O 0.7717(4) 0.6587(3) 0.21422(13) 0.0247(7) Uani 1 1 d D . .
H1S H 0.747(3) 0.725(2) 0.2333(14) 0.037 Uiso 1 1 d D . .
C1S C 0.9260(5) 0.6460(5) 0.2010(2) 0.0281(12) Uani 1 1 d D . .
H1SA H 0.9427 0.7304 0.1950 0.034 Uiso 1 1 calc R . .
H1SB H 0.9502 0.6023 0.1666 0.034 Uiso 1 1 calc R . .
C2S C 1.0303(6) 0.5743(5) 0.2451(2) 0.0363(13) Uani 1 1 d . . .
H2SA H 1.1340 0.5722 0.2349 0.054 Uiso 1 1 calc R . .
H2SB H 1.0198 0.4885 0.2493 0.054 Uiso 1 1 calc R . .
H2SC H 1.0048 0.6156 0.2795 0.054 Uiso 1 1 calc R . .
O3S O 0.4588(4) 0.6540(3) 0.27917(13) 0.0272(8) Uani 1 1 d D . .
H3S H 0.441(4) 0.7247(16) 0.2619(14) 0.041 Uiso 1 1 d D . .
C6S C 0.3670(7) 0.5385(5) 0.3507(2) 0.0445(15) Uani 1 1 d . . .
H6SA H 0.3442 0.4810 0.3252 0.067 Uiso 1 1 calc R . .
H6SB H 0.2965 0.5475 0.3815 0.067 Uiso 1 1 calc R . .
H6SC H 0.4696 0.5051 0.3641 0.067 Uiso 1 1 calc R . .
C5S C 0.3526(6) 0.6637(5) 0.3219(2) 0.0311(12) Uani 1 1 d D . .
H5SA H 0.2502 0.6961 0.3070 0.037 Uiso 1 1 calc R . .
H5SB H 0.3687 0.7236 0.3482 0.037 Uiso 1 1 calc R . .
O2S O 0.4964(4) 0.2970(3) 0.24604(16) 0.0373(9) Uani 1 1 d D . .
H2S H 0.518(4) 0.243(4) 0.2727(15) 0.056 Uiso 1 1 d D . .
C3S C 0.3560(5) 0.2910(5) 0.2242(2) 0.0253(11) Uani 1 1 d D . .
H3SA H 0.2737 0.3214 0.2506 0.030 Uiso 1 1 calc R . .
H3SB H 0.3592 0.2037 0.2163 0.030 Uiso 1 1 calc R . .
C4S C 0.3317(5) 0.3731(5) 0.1726(2) 0.0296(12) Uani 1 1 d . . .
H4SA H 0.4101 0.3386 0.1460 0.044 Uiso 1 1 calc R . .
H4SB H 0.3359 0.4578 0.1806 0.044 Uiso 1 1 calc R . .
H4SC H 0.2333 0.3764 0.1576 0.044 Uiso 1 1 calc R . .
K5 K 0.66288(11) 0.46046(9) 0.23886(4) 0.0207(2) Uani 1 1 d D . .

loop_
_atom_site_aniso_label
_atom_site_aniso_U_11
_atom_site_aniso_U_22
_atom_site_aniso_U_33
_atom_site_aniso_U_23
_atom_site_aniso_U_13
_atom_site_aniso_U_12
Yb1 0.00871(9) 0.01623(10) 0.01086(9) -0.00082(6) -0.00244(6) -0.00361(7)
S1 0.0124(5) 0.0182(6) 0.0127(5) -0.0012(4) -0.0025(4) -0.0024(4)
S2 0.0136(5) 0.0152(5) 0.0122(5) -0.0009(4) -0.0012(4) -0.0052(4)
O1 0.0121(15) 0.0279(18) 0.0130(16) -0.0036(13) -0.0041(12) -0.0064(13)
O6 0.0140(15) 0.0115(15) 0.0207(17) 0.0014(12) -0.0064(12) -0.0025(12)
O3 0.0106(15) 0.0209(17) 0.0190(17) -0.0062(13) -0.0053(12) -0.0020(13)
O2 0.0239(17) 0.0183(17) 0.0177(17) 0.0007(13) -0.0021(13) -0.0040(14)
O4 0.0179(16) 0.0220(17) 0.0136(16) 0.0015(13) -0.0056(12) -0.0098(13)
O5 0.0233(17) 0.0180(17) 0.0184(17) -0.0020(13) 0.0039(13) -0.0022(13)
N6 0.0156(18) 0.018(2) 0.0131(19) 0.0015(15) -0.0009(14) -0.0059(15)
N1 0.0111(17) 0.0160(19) 0.0095(18) -0.0013(14) -0.0011(13) -0.0029(14)
N4 0.0104(17) 0.0152(19) 0.0162(19) 0.0011(15) -0.0031(14) -0.0058(14)
N2 0.0140(18) 0.0141(19) 0.0132(19) 0.0009(14) -0.0028(14) -0.0045(15)
N3 0.0144(18) 0.0162(19) 0.0144(19) -0.0022(15) -0.0027(14) -0.0046(15)
N5 0.0103(17) 0.0169(19) 0.0130(19) 0.0005(15) 0.0007(14) 0.0008(15)
C19 0.033(3) 0.021(3) 0.017(2) -0.0055(19) 0.009(2) -0.005(2)
C40 0.042(3) 0.030(3) 0.019(3) 0.009(2) -0.001(2) -0.012(2)
C20 0.017(2) 0.028(3) 0.020(3) 0.003(2) 0.0062(18) -0.003(2)
C26 0.028(3) 0.054(4) 0.022(3) -0.005(3) 0.002(2) -0.010(3)
C5 0.047(3) 0.044(3) 0.019(3) 0.000(2) 0.004(2) -0.018(3)
C32 0.026(3) 0.037(3) 0.025(3) 0.006(2) -0.016(2) -0.016(2)
C38 0.020(2) 0.023(3) 0.027(3) 0.002(2) -0.0045(19) -0.008(2)
C11 0.020(2) 0.034(3) 0.022(3) -0.003(2) -0.0055(19) -0.015(2)
C18 0.030(3) 0.031(3) 0.013(2) -0.005(2) -0.0007(19) -0.010(2)
C39 0.034(3) 0.031(3) 0.024(3) 0.008(2) -0.014(2) -0.005(2)
C42 0.021(2) 0.026(3) 0.021(3) 0.007(2) -0.0050(19) -0.007(2)
C41 0.030(3) 0.029(3) 0.029(3) 0.007(2) 0.001(2) -0.012(2)
C34 0.011(2) 0.020(2) 0.016(2) 0.0036(18) -0.0028(17) -0.0037(18)
C8 0.014(2) 0.020(2) 0.009(2) 0.0010(17) -0.0003(16) -0.0088(18)
C13 0.013(2) 0.021(2) 0.013(2) 0.0036(18) -0.0019(16) -0.0075(18)
C22 0.008(2) 0.022(2) 0.011(2) 0.0008(17) -0.0018(16) -0.0051(17)
C1 0.012(2) 0.028(3) 0.006(2) 0.0030(18) -0.0008(16) -0.0060(18)
C2 0.018(2) 0.023(3) 0.020(2) -0.0040(19) 0.0006(18) -0.006(2)
C15 0.015(2) 0.022(2) 0.012(2) 0.0025(18) -0.0019(16) -0.0091(19)
C35 0.011(2) 0.016(2) 0.019(2) -0.0025(18) 0.0009(17) -0.0052(17)
C29 0.009(2) 0.016(2) 0.017(2) -0.0011(17) -0.0013(16) -0.0012(17)
C36 0.012(2) 0.016(2) 0.016(2) -0.0033(17) 0.0022(16) -0.0049(17)
C37 0.017(2) 0.017(2) 0.015(2) -0.0035(18) 0.0009(17) -0.0018(18)
C12 0.012(2) 0.025(3) 0.019(2) 0.0008(19) -0.0012(17) -0.0021(19)
C14 0.008(2) 0.018(2) 0.017(2) 0.0034(18) -0.0016(16) -0.0027(17)
C24 0.015(2) 0.032(3) 0.022(3) -0.012(2) -0.0004(18) -0.004(2)
C16 0.014(2) 0.020(2) 0.014(2) 0.0014(18) -0.0008(17) -0.0077(18)
C21 0.015(2) 0.024(3) 0.013(2) 0.0003(18) 0.0001(17) -0.0059(19)
C25 0.010(2) 0.044(3) 0.013(2) -0.001(2) -0.0038(17) -0.006(2)
C30 0.016(2) 0.025(3) 0.016(2) 0.0035(19) -0.0038(17) -0.0057(19)
C31 0.023(3) 0.031(3) 0.020(3) 0.009(2) -0.0086(19) -0.008(2)
C7 0.019(2) 0.026(3) 0.018(2) -0.0043(19) -0.0042(18) -0.009(2)
C23 0.016(2) 0.025(3) 0.019(2) -0.0054(19) -0.0021(18) -0.0071(19)
C4 0.019(2) 0.031(3) 0.017(2) -0.001(2) -0.0019(18) -0.011(2)
C28 0.019(2) 0.018(2) 0.018(2) -0.0003(18) -0.0036(18) -0.0044(19)
C33 0.018(2) 0.031(3) 0.024(3) 0.004(2) -0.0088(19) -0.014(2)
C27 0.016(2) 0.031(3) 0.019(2) 0.005(2) 0.0003(18) -0.006(2)
C17 0.018(2) 0.019(2) 0.019(2) -0.0012(19) -0.0046(18) -0.0039(19)
C9 0.015(2) 0.024(3) 0.019(2) -0.0048(19) 0.0027(18) -0.0050(19)
C10 0.025(3) 0.030(3) 0.017(2) -0.008(2) -0.0016(19) -0.015(2)
C6 0.023(3) 0.033(3) 0.016(2) -0.012(2) 0.0027(19) -0.008(2)
C3 0.027(3) 0.026(3) 0.017(2) 0.002(2) -0.0013(19) -0.008(2)
O1S 0.0232(18) 0.0230(18) 0.030(2) -0.0073(15) 0.0001(14) -0.0089(15)
C1S 0.031(3) 0.031(3) 0.027(3) -0.007(2) 0.007(2) -0.014(2)
C2S 0.024(3) 0.046(4) 0.033(3) -0.003(3) 0.000(2) 0.002(2)
O3S 0.0268(19) 0.0244(19) 0.0246(19) 0.0029(15) 0.0029(14) 0.0026(15)
C6S 0.052(4) 0.041(4) 0.038(4) 0.010(3) 0.005(3) -0.011(3)
C5S 0.030(3) 0.033(3) 0.029(3) 0.001(2) 0.007(2) -0.006(2)
O2S 0.031(2) 0.036(2) 0.047(3) 0.0138(18) -0.0203(17) -0.0153(18)
C3S 0.021(2) 0.028(3) 0.028(3) 0.003(2) -0.002(2) -0.009(2)
C4S 0.023(3) 0.037(3) 0.029(3) 0.005(2) -0.003(2) -0.010(2)
K5 0.0175(5) 0.0220(5) 0.0215(5) -0.0007(4) -0.0002(4) -0.0031(4)

loop_
_atom_type_symbol
_atom_type_description
_atom_type_scat_dispersion_real
_atom_type_scat_dispersion_imag
_atom_type_scat_source
C C 0.0033 0.0016 'International Tables Vol C Tables 4.2.6.8 and 6.1.1.4'
H H 0.0000 0.0000 'International Tables Vol C Tables 4.2.6.8 and 6.1.1.4'
K K 0.2009 0.2494 'International Tables Vol C Tables 4.2.6.8 and 6.1.1.4'
N N 0.0061 0.0033 'International Tables Vol C Tables 4.2.6.8 and 6.1.1.4'
O O 0.0106 0.0060 'International Tables Vol C Tables 4.2.6.8 and 6.1.1.4'
S S 0.1246 0.1234 'International Tables Vol C Tables 4.2.6.8 and 6.1.1.4'
Yb Yb -0.3850 5.5486 'International Tables Vol C Tables 4.2.6.8 and 6.1.1.4'

loop_
_geom_angle_atom_site_label_1
_geom_angle_atom_site_label_2
_geom_angle_atom_site_label_3
_geom_angle
_geom_angle_site_symmetry_1
_geom_angle_site_symmetry_3
_geom_angle_publ_flag
S1 Yb1 C15 149.74(8) . . ?
S1 Yb1 C36 90.54(8) . . ?
S2 Yb1 S1 91.71(3) . . ?
S2 Yb1 C15 97.43(8) . . ?
S2 Yb1 C36 148.73(8) . . ?
O1 Yb1 S1 28.09(7) . . ?
O1 Yb1 S2 85.65(7) . . ?
O1 Yb1 N1 58.51(10) . . ?
O1 Yb1 N4 84.14(11) . . ?
O1 Yb1 N2 131.06(11) . . ?
O1 Yb1 N5 78.56(11) . . ?
O1 Yb1 C15 176.60(11) . . ?
O1 Yb1 C36 81.83(10) . . ?
O6 Yb1 S1 86.44(8) . . ?
O6 Yb1 S2 169.46(7) . . ?
O6 Yb1 O1 87.88(10) . . ?
O6 Yb1 O4 159.99(10) . . ?
O6 Yb1 N1 83.22(11) . . ?
O6 Yb1 N4 140.15(11) . . ?
O6 Yb1 N2 82.14(11) . . ?
O6 Yb1 N5 67.57(11) . . ?
O6 Yb1 C15 89.29(11) . . ?
O6 Yb1 C36 21.19(10) . . ?
O3 Yb1 S1 169.71(8) . . ?
O3 Yb1 S2 87.67(8) . . ?
O3 Yb1 O1 161.58(9) . . ?
O3 Yb1 O6 95.98(11) . . ?
O3 Yb1 O4 93.36(11) . . ?
O3 Yb1 N1 139.77(10) . . ?
O3 Yb1 N4 81.38(11) . . ?
O3 Yb1 N2 67.36(11) . . ?
O3 Yb1 N5 86.26(11) . . ?
O3 Yb1 C15 21.01(10) . . ?
O3 Yb1 C36 95.31(11) . . ?
O4 Yb1 S1 81.43(7) . . ?
O4 Yb1 S2 28.21(7) . . ?
O4 Yb1 O1 88.82(10) . . ?
O4 Yb1 N1 78.24(11) . . ?
O4 Yb1 N4 58.88(11) . . ?
O4 Yb1 N2 85.20(11) . . ?
O4 Yb1 N5 130.87(10) . . ?
O4 Yb1 C15 93.20(11) . . ?
O4 Yb1 C36 170.63(10) . . ?
N1 Yb1 S1 30.49(8) . . ?
N1 Yb1 S2 100.37(8) . . ?
N1 Yb1 N2 72.74(11) . . ?
N1 Yb1 N5 128.80(11) . . ?
N1 Yb1 C15 119.25(11) . . ?
N1 Yb1 C36 97.26(11) . . ?
N4 Yb1 S1 103.15(8) . . ?
N4 Yb1 S2 30.68(8) . . ?
N4 Yb1 N1 123.66(11) . . ?
N4 Yb1 N2 130.81(11) . . ?
N4 Yb1 N5 72.59(11) . . ?
N4 Yb1 C15 99.24(11) . . ?
N4 Yb1 C36 119.03(11) . . ?
N2 Yb1 S1 103.21(8) . . ?
N2 Yb1 S2 108.37(8) . . ?
N2 Yb1 N5 137.48(11) . . ?
N2 Yb1 C15 46.54(11) . . ?
N2 Yb1 C36 101.42(11) . . ?
N5 Yb1 S1 103.87(8) . . ?
N5 Yb1 S2 102.93(8) . . ?
N5 Yb1 C15 102.08(11) . . ?
N5 Yb1 C36 46.51(11) . . ?
C15 Yb1 C36 96.17(11) . . ?
Yb1 S1 K5 92.03(3) . . ?
O1 S1 Yb1 50.00(12) . . ?
O1 S1 N1 101.11(18) . . ?
O1 S1 C1 107.65(19) . . ?
O1 S1 K5 62.13(12) . . ?
O2 S1 Yb1 130.02(13) . . ?
O2 S1 O1 113.59(18) . . ?
O2 S1 N1 118.01(19) . . ?
O2 S1 C1 106.6(2) . . ?
O2 S1 K5 51.58(12) . . ?
N1 S1 Yb1 51.25(13) . . ?
N1 S1 C1 109.49(19) . . ?
N1 S1 K5 124.96(13) . . ?
C1 S1 Yb1 123.20(16) . . ?
C1 S1 K5 125.48(14) . . ?
Yb1 S2 K5 89.26(3) . . ?
O4 S2 Yb1 49.60(12) . . ?
O4 S2 N4 101.06(18) . . ?
O4 S2 C22 107.74(18) . . ?
O4 S2 K5 92.65(12) . . ?
O5 S2 Yb1 131.55(13) . . ?
O5 S2 O4 114.94(18) . . ?
O5 S2 N4 115.91(18) . . ?
O5 S2 C22 105.79(19) . . ?
O5 S2 K5 42.53(12) . . ?
N4 S2 Yb1 51.47(13) . . ?
N4 S2 C22 111.3(2) . . ?
N4 S2 K5 87.49(13) . . ?
C22 S2 Yb1 122.53(14) . . ?
C22 S2 K5 148.21(15) . . ?
Yb1 O1 K5 118.33(11) . . ?
S1 O1 Yb1 101.91(15) . . ?
S1 O1 K5 92.84(14) . . ?
C36 O6 Yb1 120.3(2) . . ?
C15 O3 Yb1 120.9(3) . . ?
S1 O2 K5 104.96(16) . . ?
S2 O4 Yb1 102.19(15) . . ?
S2 O5 K5 116.74(16) . . ?
C36 N6 N5 110.6(3) . . ?
S1 N1 Yb1 98.27(16) . . ?
C8 N1 Yb1 139.2(3) . . ?
C8 N1 S1 122.4(3) . . ?
S2 N4 Yb1 97.84(16) . . ?
C29 N4 Yb1 139.6(3) . . ?
C29 N4 S2 122.5(3) . . ?
N3 N2 Yb1 114.9(2) . . ?
C14 N2 Yb1 133.7(3) . . ?
C14 N2 N3 111.3(3) . . ?
C15 N3 N2 111.5(3) . . ?
N6 N5 Yb1 115.6(2) . . ?
C35 N5 Yb1 133.8(3) . . ?
C35 N5 N6 110.6(4) . . ?
C20 C19 H19 120.4 . . ?
C18 C19 H19 120.4 . . ?
C18 C19 C20 119.2(4) . . ?
C39 C40 H40 120.4 . . ?
C39 C40 C41 119.3(5) . . ?
C41 C40 H40 120.4 . . ?
C19 C20 H20 119.7 . . ?
C21 C20 C19 120.6(4) . . ?
C21 C20 H20 119.7 . . ?
H26A C26 H26B 109.5 . . ?
H26A C26 H26C 109.5 . . ?
H26B C26 H26C 109.5 . . ?
C25 C26 H26A 109.5 . . ?
C25 C26 H26B 109.5 . . ?
C25 C26 H26C 109.5 . . ?
H5A C5 H5B 109.5 . . ?
H5A C5 H5C 109.5 . . ?
H5B C5 H5C 109.5 . . ?
C4 C5 H5A 109.5 . . ?
C4 C5 H5B 109.5 . . ?
C4 C5 H5C 109.5 . . ?
C31 C32 H32 120.4 . . ?
C33 C32 H32 120.4 . . ?
C33 C32 C31 119.3(4) . . ?
C39 C38 H38 119.7 . . ?
C39 C38 C37 120.7(5) . . ?
C37 C38 H38 119.7 . . ?
C12 C11 H11 120.6 . . ?
C12 C11 C10 118.8(4) . . ?
C10 C11 H11 120.6 . . ?
C19 C18 H18 119.9 . . ?
C17 C18 C19 120.1(4) . . ?
C17 C18 H18 119.9 . . ?
C40 C39 C38 120.7(4) . . ?
C40 C39 H39 119.7 . . ?
C38 C39 H39 119.7 . . ?
C41 C42 H42 119.7 . . ?
C41 C42 C37 120.6(4) . . ?
C37 C42 H42 119.7 . . ?
C40 C41 H41 119.8 . . ?
C42 C41 C40 120.4(5) . . ?
C42 C41 H41 119.8 . . ?
C29 C34 C35 126.2(4) . . ?
C33 C34 C35 114.5(4) . . ?
C33 C34 C29 119.3(4) . . ?
N1 C8 C13 118.5(4) . . ?
N1 C8 C9 123.3(4) . . ?
C9 C8 C13 118.2(4) . . ?
C8 C13 C14 126.5(4) . . ?
C12 C13 C8 118.5(4) . . ?
C12 C13 C14 115.0(4) . . ?
C23 C22 S2 120.7(3) . . ?
C23 C22 C28 120.5(4) . . ?
C28 C22 S2 118.8(3) . . ?
C2 C1 S1 119.2(3) . . ?
C2 C1 C7 120.6(4) . . ?
C7 C1 S1 120.2(4) . . ?
C1 C2 H2 120.3 . . ?
C1 C2 C3 119.4(4) . . ?
C3 C2 H2 120.3 . . ?
O3 C15 Yb1 38.11(19) . . ?
O3 C15 N3 124.7(4) . . ?
O3 C15 C16 118.8(4) . . ?
N3 C15 Yb1 86.7(3) . . ?
N3 C15 C16 116.5(4) . . ?
C16 C15 Yb1 156.5(3) . . ?
N5 C35 C34 128.8(4) . . ?
N5 C35 H35 115.6 . . ?
C34 C35 H35 115.6 . . ?
C34 C29 N4 118.4(4) . . ?
C34 C29 C30 118.0(4) . . ?
C30 C29 N4 123.5(4) . . ?
O6 C36 Yb1 38.48(18) . . ?
O6 C36 N6 125.5(4) . . ?
O6 C36 C37 118.7(4) . . ?
N6 C36 Yb1 87.2(3) . . ?
N6 C36 C37 115.8(4) . . ?
C37 C36 Yb1 156.3(3) . . ?
C38 C37 C42 118.3(4) . . ?
C38 C37 C36 119.5(4) . . ?
C42 C37 C36 122.1(4) . . ?
C11 C12 C13 122.5(4) . . ?
C11 C12 H12 118.7 . . ?
C13 C12 H12 118.7 . . ?
N2 C14 C13 128.8(4) . . ?
N2 C14 H14 115.6 . . ?
C13 C14 H14 115.6 . . ?
C25 C24 H24 119.4 . . ?
C23 C24 H24 119.4 . . ?
C23 C24 C25 121.2(4) . . ?
C21 C16 C15 122.7(4) . . ?
C17 C16 C15 119.0(4) . . ?
C17 C16 C21 118.3(4) . . ?
C20 C21 C16 120.7(4) . . ?
C20 C21 H21 119.6 . . ?
C16 C21 H21 119.6 . . ?
C24 C25 C26 121.0(5) . . ?
C27 C25 C26 120.7(5) . . ?
C27 C25 C24 118.3(4) . . ?
C29 C30 H30 119.4 . . ?
C31 C30 C29 121.1(4) . . ?
C31 C30 H30 119.4 . . ?
C32 C31 C30 120.6(4) . . ?
C32 C31 H31 119.7 . . ?
C30 C31 H31 119.7 . . ?
C1 C7 H7 120.5 . . ?
C6 C7 C1 119.0(4) . . ?
C6 C7 H7 120.5 . . ?
C22 C23 C24 119.1(4) . . ?
C22 C23 H23 120.5 . . ?
C24 C23 H23 120.5 . . ?
C6 C4 C5 121.2(4) . . ?
C6 C4 C3 118.6(4) . . ?
C3 C4 C5 120.2(5) . . ?
C22 C28 H28 120.4 . . ?
C27 C28 C22 119.3(4) . . ?
C27 C28 H28 120.4 . . ?
C32 C33 C34 121.6(4) . . ?
C32 C33 H33 119.2 . . ?
C34 C33 H33 119.2 . . ?
C25 C27 C28 121.6(4) . . ?
C25 C27 H27 119.2 . . ?
C28 C27 H27 119.2 . . ?
C18 C17 C16 121.0(4) . . ?
C18 C17 H17 119.5 . . ?
C16 C17 H17 119.5 . . ?
C8 C9 H9 119.5 . . ?
C10 C9 C8 121.0(4) . . ?
C10 C9 H9 119.5 . . ?
C11 C10 C9 120.9(4) . . ?
C11 C10 H10 119.5 . . ?
C9 C10 H10 119.5 . . ?
C7 C6 C4 121.5(4) . . ?
C7 C6 H6 119.3 . . ?
C4 C6 H6 119.3 . . ?
C2 C3 H3 119.5 . . ?
C4 C3 C2 120.9(5) . . ?
C4 C3 H3 119.5 . . ?
C1S O1S H1S 103.9(15) . . ?
C1S O1S K5 122.3(3) . . ?
K5 O1S H1S 121.2(16) . . ?
O1S C1S H1SA 109.0 . . ?
O1S C1S H1SB 109.0 . . ?
O1S C1S C2S 112.8(4) . . ?
H1SA C1S H1SB 107.8 . . ?
C2S C1S H1SA 109.0 . . ?
C2S C1S H1SB 109.0 . . ?
C1S C2S H2SA 109.5 . . ?
C1S C2S H2SB 109.5 . . ?
C1S C2S H2SC 109.5 . . ?
H2SA C2S H2SB 109.5 . . ?
H2SA C2S H2SC 109.5 . . ?
H2SB C2S H2SC 109.5 . . ?
C5S O3S H3S 107.7(14) . . ?
C5S O3S K5 133.2(3) . . ?
K5 O3S H3S 118.6(13) . . ?
H6SA C6S H6SB 109.5 . . ?
H6SA C6S H6SC 109.5 . . ?
H6SB C6S H6SC 109.5 . . ?
C5S C6S H6SA 109.5 . . ?
C5S C6S H6SB 109.5 . . ?
C5S C6S H6SC 109.5 . . ?
O3S C5S C6S 110.4(4) . . ?
O3S C5S H5SA 109.6 . . ?
O3S C5S H5SB 109.6 . . ?
C6S C5S H5SA 109.6 . . ?
C6S C5S H5SB 109.6 . . ?
H5SA C5S H5SB 108.1 . . ?
C3S O2S H2S 107.7(14) . . ?
C3S O2S K5 135.7(3) . . ?
K5 O2S H2S 114.8(14) . . ?
O2S C3S H3SA 110.4 . . ?
O2S C3S H3SB 110.4 . . ?
O2S C3S C4S 106.7(4) . . ?
H3SA C3S H3SB 108.6 . . ?
C4S C3S H3SA 110.4 . . ?
C4S C3S H3SB 110.4 . . ?
C3S C4S H4SA 109.5 . . ?
C3S C4S H4SB 109.5 . . ?
C3S C4S H4SC 109.5 . . ?
H4SA C4S H4SB 109.5 . . ?
H4SA C4S H4SC 109.5 . . ?
H4SB C4S H4SC 109.5 . . ?
S1 K5 S2 75.86(3) . . ?
O1 K5 S1 25.03(6) . . ?
O1 K5 S2 66.72(6) . . ?
O2 K5 S1 23.47(6) . . ?
O2 K5 S2 87.98(7) . . ?
O2 K5 O1 48.47(8) . . ?
O5 K5 S1 94.14(7) . . ?
O5 K5 S2 20.73(6) . . ?
O5 K5 O1 87.40(8) . . ?
O5 K5 O2 101.43(9) . . ?
O1S K5 S1 112.59(8) . . ?
O1S K5 S2 93.21(7) . . ?
O1S K5 O1 134.00(9) . . ?
O1S K5 O2 92.26(10) . . ?
O1S K5 O5 77.08(10) . . ?
O3S K5 S1 119.43(8) . . ?
O3S K5 S2 163.50(8) . . ?
O3S K5 O1 129.73(9) . . ?
O3S K5 O2 104.30(10) . . ?
O3S K5 O5 142.86(10) . . ?
O3S K5 O1S 75.60(10) . . ?
O2S K5 S1 82.60(8) . . ?
O2S K5 S2 90.67(10) . . ?
O2S K5 O1 60.76(9) . . ?
O2S K5 O2 102.55(10) . . ?
O2S K5 O5 102.85(12) . . ?
O2S K5 O1S 164.81(11) . . ?
O2S K5 O3S 97.20(12) . . ?

loop_
_geom_bond_atom_site_label_1
_geom_bond_atom_site_label_2
_geom_bond_distance
_geom_bond_site_symmetry_2
_geom_bond_publ_flag
Yb1 S1 3.0672(11) . ?
Yb1 S2 3.0452(11) . ?
Yb1 O1 2.401(3) . ?
Yb1 O6 2.226(3) . ?
Yb1 O3 2.218(3) . ?
Yb1 O4 2.373(3) . ?
Yb1 N1 2.417(3) . ?
Yb1 N4 2.405(3) . ?
Yb1 N2 2.424(3) . ?
Yb1 N5 2.426(4) . ?
Yb1 C15 3.084(4) . ?
Yb1 C36 3.088(4) . ?
S1 O1 1.476(3) . ?
S1 O2 1.436(3) . ?
S1 N1 1.572(3) . ?
S1 C1 1.767(4) . ?
S1 K5 3.4838(14) . ?
S2 O4 1.472(3) . ?
S2 O5 1.446(3) . ?
S2 N4 1.569(4) . ?
S2 C22 1.770(4) . ?
S2 K5 3.6490(14) . ?
O1 K5 3.083(3) . ?
O6 C36 1.293(5) . ?
O3 C15 1.288(5) . ?
O2 K5 2.825(3) . ?
O5 K5 2.762(3) . ?
N6 N5 1.422(5) . ?
N6 C36 1.327(5) . ?
N1 C8 1.401(5) . ?
N4 C29 1.409(5) . ?
N2 N3 1.418(5) . ?
N2 C14 1.298(5) . ?
N3 C15 1.314(5) . ?
N5 C35 1.292(5) . ?
C19 H19 0.9500 . ?
C19 C20 1.398(7) . ?
C19 C18 1.389(6) . ?
C40 H40 0.9500 . ?
C40 C39 1.375(7) . ?
C40 C41 1.385(7) . ?
C20 H20 0.9500 . ?
C20 C21 1.374(6) . ?
C26 H26A 0.9800 . ?
C26 H26B 0.9800 . ?
C26 H26C 0.9800 . ?
C26 C25 1.500(6) . ?
C5 H5A 0.9800 . ?
C5 H5B 0.9800 . ?
C5 H5C 0.9800 . ?
C5 C4 1.503(6) . ?
C32 H32 0.9500 . ?
C32 C31 1.379(7) . ?
C32 C33 1.376(6) . ?
C38 H38 0.9500 . ?
C38 C39 1.380(7) . ?
C38 C37 1.391(6) . ?
C11 H11 0.9500 . ?
C11 C12 1.368(6) . ?
C11 C10 1.387(6) . ?
C18 H18 0.9500 . ?
C18 C17 1.385(6) . ?
C39 H39 0.9500 . ?
C42 H42 0.9500 . ?
C42 C41 1.380(6) . ?
C42 C37 1.394(6) . ?
C41 H41 0.9500 . ?
C34 C35 1.453(6) . ?
C34 C29 1.408(6) . ?
C34 C33 1.406(6) . ?
C8 C13 1.417(6) . ?
C8 C9 1.414(6) . ?
C13 C12 1.416(6) . ?
C13 C14 1.435(6) . ?
C22 C23 1.388(6) . ?
C22 C28 1.391(6) . ?
C1 C2 1.387(6) . ?
C1 C7 1.391(6) . ?
C2 H2 0.9500 . ?
C2 C3 1.390(6) . ?
C15 C16 1.486(6) . ?
C35 H35 0.9500 . ?
C29 C30 1.408(6) . ?
C36 C37 1.493(6) . ?
C12 H12 0.9500 . ?
C14 H14 0.9500 . ?
C24 H24 0.9500 . ?
C24 C25 1.396(7) . ?
C24 C23 1.389(6) . ?
C16 C21 1.400(6) . ?
C16 C17 1.395(6) . ?
C21 H21 0.9500 . ?
C25 C27 1.381(7) . ?
C30 H30 0.9500 . ?
C30 C31 1.385(6) . ?
C31 H31 0.9500 . ?
C7 H7 0.9500 . ?
C7 C6 1.386(6) . ?
C23 H23 0.9500 . ?
C4 C6 1.389(7) . ?
C4 C3 1.389(6) . ?
C28 H28 0.9500 . ?
C28 C27 1.382(6) . ?
C33 H33 0.9500 . ?
C27 H27 0.9500 . ?
C17 H17 0.9500 . ?
C9 H9 0.9500 . ?
C9 C10 1.387(6) . ?
C10 H10 0.9500 . ?
C6 H6 0.9500 . ?
C3 H3 0.9500 . ?
O1S H1S 0.869(10) . ?
O1S C1S 1.427(5) . ?
O1S K5 2.682(3) . ?
C1S H1SA 0.9900 . ?
C1S H1SB 0.9900 . ?
C1S C2S 1.508(7) . ?
C2S H2SA 0.9800 . ?
C2S H2SB 0.9800 . ?
C2S H2SC 0.9800 . ?
O3S H3S 0.848(9) . ?
O3S C5S 1.411(5) . ?
O3S K5 2.677(3) . ?
C6S H6SA 0.9800 . ?
C6S H6SB 0.9800 . ?
C6S H6SC 0.9800 . ?
C6S C5S 1.496(7) . ?
C5S H5SA 0.9900 . ?
C5S H5SB 0.9900 . ?
O2S H2S 0.855(9) . ?
O2S C3S 1.434(5) . ?
O2S K5 2.664(4) . ?
C3S H3SA 0.9900 . ?
C3S H3SB 0.9900 . ?
C3S C4S 1.503(6) . ?
C4S H4SA 0.9800 . ?
C4S H4SB 0.9800 . ?
C4S H4SC 0.9800 . ?

loop_
_geom_torsion_atom_site_label_1
_geom_torsion_atom_site_label_2
_geom_torsion_atom_site_label_3
_geom_torsion_atom_site_label_4
_geom_torsion
_geom_torsion_site_symmetry_1
_geom_torsion_site_symmetry_2
_geom_torsion_site_symmetry_3
_geom_torsion_site_symmetry_4
_geom_torsion_publ_flag
Yb1 S1 O1 K5 -119.74(14) . . . . ?
Yb1 S1 O2 K5 52.62(19) . . . . ?
Yb1 S1 N1 C8 177.5(4) . . . . ?
Yb1 S1 C1 C2 11.8(4) . . . . ?
Yb1 S1 C1 C7 -166.0(3) . . . . ?
Yb1 S1 K5 S2 -23.21(3) . . . . ?
Yb1 S1 K5 O1 41.73(13) . . . . ?
Yb1 S1 K5 O2 -142.49(17) . . . . ?
Yb1 S1 K5 O5 -33.07(7) . . . . ?
Yb1 S1 K5 O1S -110.79(8) . . . . ?
Yb1 S1 K5 O3S 163.49(10) . . . . ?
Yb1 S1 K5 O2S 69.37(10) . . . . ?
Yb1 S2 O5 K5 -7.3(3) . . . . ?
Yb1 S2 N4 C29 -179.7(4) . . . . ?
Yb1 S2 C22 C23 33.7(4) . . . . ?
Yb1 S2 C22 C28 -148.2(3) . . . . ?
Yb1 S2 K5 S1 23.37(3) . . . . ?
Yb1 S2 K5 O1 -1.29(6) . . . . ?
Yb1 S2 K5 O2 43.71(7) . . . . ?
Yb1 S2 K5 O5 174.52(19) . . . . ?
Yb1 S2 K5 O1S 135.86(8) . . . . ?
Yb1 S2 K5 O3S -177.6(3) . . . . ?
Yb1 S2 K5 O2S -58.82(8) . . . . ?
Yb1 O1 K5 S1 -105.15(18) . . . . ?
Yb1 O1 K5 S2 1.86(9) . . . . ?
Yb1 O1 K5 O2 -107.40(15) . . . . ?
Yb1 O1 K5 O5 0.38(13) . . . . ?
Yb1 O1 K5 O1S -68.83(17) . . . . ?
Yb1 O1 K5 O3S -179.50(12) . . . . ?
Yb1 O1 K5 O2S 106.67(16) . . . . ?
Yb1 O6 C36 N6 7.4(5) . . . . ?
Yb1 O6 C36 C37 -171.2(3) . . . . ?
Yb1 O3 C15 N3 -5.9(6) . . . . ?
Yb1 O3 C15 C16 174.6(3) . . . . ?
Yb1 N1 C8 C13 -7.6(6) . . . . ?
Yb1 N1 C8 C9 172.6(3) . . . . ?
Yb1 N4 C29 C34 8.6(6) . . . . ?
Yb1 N4 C29 C30 -169.2(3) . . . . ?
Yb1 N2 N3 C15 7.1(4) . . . . ?
Yb1 N2 C14 C13 -8.4(7) . . . . ?
Yb1 N5 C35 C34 -0.6(7) . . . . ?
Yb1 C15 C16 C21 -176.0(5) . . . . ?
Yb1 C15 C16 C17 2.1(10) . . . . ?
Yb1 C36 C37 C38 -17.1(9) . . . . ?
Yb1 C36 C37 C42 162.3(5) . . . . ?
S1 Yb1 S2 O4 68.20(16) . . . . ?
S1 Yb1 S2 O5 -20.97(18) . . . . ?
S1 Yb1 S2 N4 -113.31(16) . . . . ?
S1 Yb1 S2 C22 154.29(17) . . . . ?
S1 Yb1 S2 K5 -25.92(3) . . . . ?
S1 Yb1 O1 K5 99.85(19) . . . . ?
S1 Yb1 O6 C36 100.8(3) . . . . ?
S1 Yb1 O3 C15 31.1(7) . . . . ?
S1 Yb1 O4 S2 -110.19(14) . . . . ?
S1 Yb1 N1 C8 -176.7(5) . . . . ?
S1 Yb1 N4 S2 70.51(15) . . . . ?
S1 Yb1 N4 C29 -109.9(4) . . . . ?
S1 Yb1 N2 N3 177.1(2) . . . . ?
S1 Yb1 N2 C14 2.3(4) . . . . ?
S1 Yb1 N5 N6 -75.8(3) . . . . ?
S1 Yb1 N5 C35 104.4(4) . . . . ?
S1 Yb1 C15 O3 -169.5(2) . . . . ?
S1 Yb1 C15 N3 5.6(4) . . . . ?
S1 Yb1 C15 C16 178.5(6) . . . . ?
S1 Yb1 C36 O6 -78.7(3) . . . . ?
S1 Yb1 C36 N6 107.3(2) . . . . ?
S1 Yb1 C36 C37 -59.2(7) . . . . ?
S1 O1 K5 S2 107.01(13) . . . . ?
S1 O1 K5 O2 -2.24(11) . . . . ?
S1 O1 K5 O5 105.53(14) . . . . ?
S1 O1 K5 O1S 36.3(2) . . . . ?
S1 O1 K5 O3S -74.35(18) . . . . ?
S1 O1 K5 O2S -148.18(18) . . . . ?
S1 O2 K5 S2 -57.81(15) . . . . ?
S1 O2 K5 O1 2.38(12) . . . . ?
S1 O2 K5 O5 -73.68(17) . . . . ?
S1 O2 K5 O1S -150.95(16) . . . . ?
S1 O2 K5 O3S 133.34(16) . . . . ?
S1 O2 K5 O2S 32.43(19) . . . . ?
S1 N1 C8 C13 176.3(3) . . . . ?
S1 N1 C8 C9 -3.6(6) . . . . ?
S1 C1 C2 C3 -177.2(3) . . . . ?
S1 C1 C7 C6 176.8(3) . . . . ?
S2 Yb1 S1 O1 77.45(16) . . . . ?
S2 Yb1 S1 O2 -11.26(17) . . . . ?
S2 Yb1 S1 N1 -107.71(17) . . . . ?
S2 Yb1 S1 C1 163.09(17) . . . . ?
S2 Yb1 S1 K5 27.26(3) . . . . ?
S2 Yb1 O1 S1 -101.91(15) . . . . ?
S2 Yb1 O1 K5 -2.05(10) . . . . ?
S2 Yb1 O6 C36 20.6(6) . . . . ?
S2 Yb1 O3 C15 117.8(3) . . . . ?
S2 Yb1 N1 S1 75.47(15) . . . . ?
S2 Yb1 N1 C8 -101.3(4) . . . . ?
S2 Yb1 N4 C29 179.6(5) . . . . ?
S2 Yb1 N2 N3 -86.6(3) . . . . ?
S2 Yb1 N2 C14 98.7(4) . . . . ?
S2 Yb1 N5 N6 -170.8(2) . . . . ?
S2 Yb1 N5 C35 9.3(4) . . . . ?
S2 Yb1 C15 O3 -63.0(3) . . . . ?
S2 Yb1 C15 N3 112.1(2) . . . . ?
S2 Yb1 C15 C16 -75.0(7) . . . . ?
S2 Yb1 C36 O6 -172.9(2) . . . . ?
S2 Yb1 C36 N6 13.1(3) . . . . ?
S2 Yb1 C36 C37 -153.4(6) . . . . ?
S2 O5 K5 S1 27.98(18) . . . . ?
S2 O5 K5 O1 3.85(18) . . . . ?
S2 O5 K5 O2 50.5(2) . . . . ?
S2 O5 K5 O1S 140.2(2) . . . . ?
S2 O5 K5 O3S -176.30(17) . . . . ?
S2 O5 K5 O2S -55.4(2) . . . . ?
S2 N4 C29 C34 -171.8(3) . . . . ?
S2 N4 C29 C30 10.3(6) . . . . ?
S2 C22 C23 C24 176.8(3) . . . . ?
S2 C22 C28 C27 -178.2(3) . . . . ?
O1 Yb1 S1 O2 -88.7(2) . . . . ?
O1 Yb1 S1 N1 174.8(2) . . . . ?
O1 Yb1 S1 C1 85.6(2) . . . . ?
O1 Yb1 S1 K5 -50.18(16) . . . . ?
O1 Yb1 S2 O4 95.65(17) . . . . ?
O1 Yb1 S2 O5 6.48(19) . . . . ?
O1 Yb1 S2 N4 -85.86(17) . . . . ?
O1 Yb1 S2 C22 -178.26(18) . . . . ?
O1 Yb1 S2 K5 1.53(7) . . . . ?
O1 Yb1 O6 C36 72.7(3) . . . . ?
O1 Yb1 O3 C15 -173.4(3) . . . . ?
O1 Yb1 O4 S2 -82.97(15) . . . . ?
O1 Yb1 N1 S1 -2.84(13) . . . . ?
O1 Yb1 N1 C8 -179.6(4) . . . . ?
O1 Yb1 N4 S2 91.34(16) . . . . ?
O1 Yb1 N4 C29 -89.0(4) . . . . ?
O1 Yb1 N2 N3 172.9(2) . . . . ?
O1 Yb1 N2 C14 -1.9(5) . . . . ?
O1 Yb1 N5 N6 -88.1(3) . . . . ?
O1 Yb1 N5 C35 92.1(4) . . . . ?
O1 Yb1 C15 O3 142.5(17) . . . . ?
O1 Yb1 C15 N3 -42(2) . . . . ?
O1 Yb1 C15 C16 130.5(17) . . . . ?
O1 Yb1 C36 O6 -105.5(3) . . . . ?
O1 Yb1 C36 N6 80.5(2) . . . . ?
O1 Yb1 C36 C37 -86.0(7) . . . . ?
O1 S1 O2 K5 -4.1(2) . . . . ?
O1 S1 N1 Yb1 4.02(18) . . . . ?
O1 S1 N1 C8 -178.5(3) . . . . ?
O1 S1 C1 C2 65.1(4) . . . . ?
O1 S1 C1 C7 -112.7(4) . . . . ?
O1 S1 K5 S2 -64.94(13) . . . . ?
O1 S1 K5 O2 175.8(2) . . . . ?
O1 S1 K5 O5 -74.80(15) . . . . ?
O1 S1 K5 O1S -152.52(15) . . . . ?
O1 S1 K5 O3S 121.76(16) . . . . ?
O1 S1 K5 O2S 27.64(16) . . . . ?
O6 Yb1 S1 O1 -92.17(17) . . . . ?
O6 Yb1 S1 O2 179.12(19) . . . . ?
O6 Yb1 S1 N1 82.68(18) . . . . ?
O6 Yb1 S1 C1 -6.53(18) . . . . ?
O6 Yb1 S1 K5 -142.35(8) . . . . ?
O6 Yb1 S2 O4 147.9(4) . . . . ?
O6 Yb1 S2 O5 58.7(5) . . . . ?
O6 Yb1 S2 N4 -33.6(5) . . . . ?
O6 Yb1 S2 C22 -126.0(4) . . . . ?
O6 Yb1 S2 K5 53.8(4) . . . . ?
O6 Yb1 O1 S1 86.41(16) . . . . ?
O6 Yb1 O1 K5 -173.74(12) . . . . ?
O6 Yb1 O3 C15 -72.1(3) . . . . ?
O6 Yb1 O4 S2 -163.5(2) . . . . ?
O6 Yb1 N1 S1 -94.51(16) . . . . ?
O6 Yb1 N1 C8 88.8(4) . . . . ?
O6 Yb1 N4 S2 170.91(13) . . . . ?
O6 Yb1 N4 C29 -9.5(5) . . . . ?
O6 Yb1 N2 N3 92.7(3) . . . . ?
O6 Yb1 N2 C14 -82.1(4) . . . . ?
O6 Yb1 N5 N6 4.4(2) . . . . ?
O6 Yb1 N5 C35 -175.5(4) . . . . ?
O6 Yb1 C15 O3 108.8(3) . . . . ?
O6 Yb1 C15 N3 -76.0(3) . . . . ?
O6 Yb1 C15 C16 96.8(7) . . . . ?
O6 Yb1 C36 N6 -174.0(4) . . . . ?
O6 Yb1 C36 C37 19.5(6) . . . . ?
O6 C36 C37 C38 -3.4(6) . . . . ?
O6 C36 C37 C42 176.0(4) . . . . ?
O3 Yb1 S1 O1 163.8(5) . . . . ?
O3 Yb1 S1 O2 75.1(5) . . . . ?
O3 Yb1 S1 N1 -21.3(5) . . . . ?
O3 Yb1 S1 C1 -110.5(5) . . . . ?
O3 Yb1 S1 K5 113.7(4) . . . . ?
O3 Yb1 S2 O4 -101.53(17) . . . . ?
O3 Yb1 S2 O5 169.30(19) . . . . ?
O3 Yb1 S2 N4 76.97(18) . . . . ?
O3 Yb1 S2 C22 -15.44(18) . . . . ?
O3 Yb1 S2 K5 164.35(8) . . . . ?
O3 Yb1 O1 S1 -171.0(3) . . . . ?
O3 Yb1 O1 K5 -71.1(4) . . . . ?
O3 Yb1 O6 C36 -89.3(3) . . . . ?
O3 Yb1 O4 S2 78.73(16) . . . . ?
O3 Yb1 N1 S1 174.23(14) . . . . ?
O3 Yb1 N1 C8 -2.5(5) . . . . ?
O3 Yb1 N4 S2 -100.08(16) . . . . ?
O3 Yb1 N4 C29 79.5(4) . . . . ?
O3 Yb1 N2 N3 -7.2(2) . . . . ?
O3 Yb1 N2 C14 178.0(4) . . . . ?
O3 Yb1 N5 N6 102.4(3) . . . . ?
O3 Yb1 N5 C35 -77.5(4) . . . . ?
O3 Yb1 C15 N3 175.1(5) . . . . ?
O3 Yb1 C15 C16 -12.0(6) . . . . ?
O3 Yb1 C36 O6 92.8(3) . . . . ?
O3 Yb1 C36 N6 -81.2(2) . . . . ?
O3 Yb1 C36 C37 112.3(7) . . . . ?
O3 C15 C16 C21 175.6(4) . . . . ?
O3 C15 C16 C17 -6.3(6) . . . . ?
O2 S1 O1 Yb1 123.34(16) . . . . ?
O2 S1 O1 K5 3.61(18) . . . . ?
O2 S1 N1 Yb1 -120.47(17) . . . . ?
O2 S1 N1 C8 57.0(4) . . . . ?
O2 S1 C1 C2 -172.7(3) . . . . ?
O2 S1 C1 C7 9.5(4) . . . . ?
O2 S1 K5 S2 119.28(16) . . . . ?
O2 S1 K5 O1 -175.8(2) . . . . ?
O2 S1 K5 O5 109.42(17) . . . . ?
O2 S1 K5 O1S 31.70(18) . . . . ?
O2 S1 K5 O3S -54.02(19) . . . . ?
O2 S1 K5 O2S -148.14(19) . . . . ?
O4 Yb1 S1 O1 103.79(17) . . . . ?
O4 Yb1 S1 O2 15.08(18) . . . . ?
O4 Yb1 S1 N1 -81.36(18) . . . . ?
O4 Yb1 S1 C1 -170.57(18) . . . . ?
O4 Yb1 S1 K5 53.61(7) . . . . ?
O4 Yb1 S2 O5 -89.2(2) . . . . ?
O4 Yb1 S2 N4 178.5(2) . . . . ?
O4 Yb1 S2 C22 86.1(2) . . . . ?
O4 Yb1 S2 K5 -94.12(16) . . . . ?
O4 Yb1 O1 S1 -73.85(16) . . . . ?
O4 Yb1 O1 K5 26.01(12) . . . . ?
O4 Yb1 O6 C36 153.4(3) . . . . ?
O4 Yb1 O3 C15 90.2(3) . . . . ?
O4 Yb1 N1 S1 93.06(16) . . . . ?
O4 Yb1 N1 C8 -83.7(4) . . . . ?
O4 Yb1 N4 S2 -0.83(13) . . . . ?
O4 Yb1 N4 C29 178.8(4) . . . . ?
O4 Yb1 N2 N3 -102.9(3) . . . . ?
O4 Yb1 N2 C14 82.3(4) . . . . ?
O4 Yb1 N5 N6 -166.4(2) . . . . ?
O4 Yb1 N5 C35 13.8(4) . . . . ?
O4 Yb1 C15 O3 -91.0(3) . . . . ?
O4 Yb1 C15 N3 84.1(3) . . . . ?
O4 Yb1 C15 C16 -103.0(7) . . . . ?
O4 Yb1 C36 O6 -109.5(6) . . . . ?
O4 Yb1 C36 N6 76.5(7) . . . . ?
O4 Yb1 C36 C37 -90.1(9) . . . . ?
O4 S2 O5 K5 -64.4(2) . . . . ?
O4 S2 N4 Yb1 1.17(18) . . . . ?
O4 S2 N4 C29 -178.5(3) . . . . ?
O4 S2 C22 C23 86.6(4) . . . . ?
O4 S2 C22 C28 -95.3(4) . . . . ?
O4 S2 K5 S1 -26.13(12) . . . . ?
O4 S2 K5 O1 -50.79(14) . . . . ?
O4 S2 K5 O2 -5.79(14) . . . . ?
O4 S2 K5 O5 125.0(2) . . . . ?
O4 S2 K5 O1S 86.36(14) . . . . ?
O4 S2 K5 O3S 132.9(3) . . . . ?
O4 S2 K5 O2S -108.32(14) . . . . ?
O5 S2 O4 Yb1 124.39(17) . . . . ?
O5 S2 N4 Yb1 -123.77(17) . . . . ?
O5 S2 N4 C29 56.5(4) . . . . ?
O5 S2 C22 C23 -150.0(3) . . . . ?
O5 S2 C22 C28 28.1(4) . . . . ?
O5 S2 K5 S1 -151.15(19) . . . . ?
O5 S2 K5 O1 -175.8(2) . . . . ?
O5 S2 K5 O2 -130.8(2) . . . . ?
O5 S2 K5 O1S -38.7(2) . . . . ?
O5 S2 K5 O3S 7.9(4) . . . . ?
O5 S2 K5 O2S 126.7(2) . . . . ?
N6 N5 C35 C34 179.5(4) . . . . ?
N6 C36 C37 C38 177.9(4) . . . . ?
N6 C36 C37 C42 -2.7(6) . . . . ?
N1 Yb1 S1 O1 -174.8(2) . . . . ?
N1 Yb1 S1 O2 96.4(2) . . . . ?
N1 Yb1 S1 C1 -89.2(2) . . . . ?
N1 Yb1 S1 K5 134.97(17) . . . . ?
N1 Yb1 S2 O4 38.77(17) . . . . ?
N1 Yb1 S2 O5 -50.4(2) . . . . ?
N1 Yb1 S2 N4 -142.74(18) . . . . ?
N1 Yb1 S2 C22 124.86(18) . . . . ?
N1 Yb1 S2 K5 -55.35(8) . . . . ?
N1 Yb1 O1 S1 3.06(14) . . . . ?
N1 Yb1 O1 K5 102.92(15) . . . . ?
N1 Yb1 O6 C36 131.2(3) . . . . ?
N1 Yb1 O3 C15 14.5(4) . . . . ?
N1 Yb1 O4 S2 -141.01(17) . . . . ?
N1 Yb1 N4 S2 45.7(2) . . . . ?
N1 Yb1 N4 C29 -134.7(4) . . . . ?
N1 Yb1 N2 N3 178.0(3) . . . . ?
N1 Yb1 N2 C14 3.2(4) . . . . ?
N1 Yb1 N5 N6 -55.9(3) . . . . ?
N1 Yb1 N5 C35 124.2(4) . . . . ?
N1 Yb1 C15 O3 -169.3(3) . . . . ?
N1 Yb1 C15 N3 5.8(3) . . . . ?
N1 Yb1 C15 C16 178.6(7) . . . . ?
N1 Yb1 C36 O6 -48.9(3) . . . . ?
N1 Yb1 C36 N6 137.1(2) . . . . ?
N1 Yb1 C36 C37 -29.4(7) . . . . ?
N1 S1 O1 Yb1 -4.10(19) . . . . ?
N1 S1 O1 K5 -123.83(15) . . . . ?
N1 S1 O2 K5 113.99(17) . . . . ?
N1 S1 C1 C2 -44.0(4) . . . . ?
N1 S1 C1 C7 138.2(3) . . . . ?
N1 S1 K5 S2 19.10(17) . . . . ?
N1 S1 K5 O1 84.0(2) . . . . ?
N1 S1 K5 O2 -100.2(2) . . . . ?
N1 S1 K5 O5 9.24(18) . . . . ?
N1 S1 K5 O1S -68.48(19) . . . . ?
N1 S1 K5 O3S -154.20(19) . . . . ?
N1 S1 K5 O2S 111.68(19) . . . . ?
N1 C8 C13 C12 -179.0(4) . . . . ?
N1 C8 C13 C14 1.8(6) . . . . ?
N1 C8 C9 C10 178.5(4) . . . . ?
N4 Yb1 S1 O1 48.68(18) . . . . ?
N4 Yb1 S1 O2 -40.03(19) . . . . ?
N4 Yb1 S1 N1 -136.48(18) . . . . ?
N4 Yb1 S1 C1 134.32(18) . . . . ?
N4 Yb1 S1 K5 -1.50(9) . . . . ?
N4 Yb1 S2 O4 -178.5(2) . . . . ?
N4 Yb1 S2 O5 92.3(2) . . . . ?
N4 Yb1 S2 C22 -92.4(2) . . . . ?
N4 Yb1 S2 K5 87.39(16) . . . . ?
N4 Yb1 O1 S1 -132.68(17) . . . . ?
N4 Yb1 O1 K5 -32.83(12) . . . . ?
N4 Yb1 O6 C36 -5.6(4) . . . . ?
N4 Yb1 O3 C15 148.0(3) . . . . ?
N4 Yb1 O4 S2 0.90(14) . . . . ?
N4 Yb1 N1 S1 53.7(2) . . . . ?
N4 Yb1 N1 C8 -123.1(4) . . . . ?
N4 Yb1 N2 N3 -62.1(3) . . . . ?
N4 Yb1 N2 C14 123.1(4) . . . . ?
N4 Yb1 N5 N6 -175.4(3) . . . . ?
N4 Yb1 N5 C35 4.7(4) . . . . ?
N4 Yb1 C15 O3 -32.0(3) . . . . ?
N4 Yb1 C15 N3 143.1(3) . . . . ?
N4 Yb1 C15 C16 -44.1(7) . . . . ?
N4 Yb1 C36 O6 175.9(3) . . . . ?
N4 Yb1 C36 N6 1.9(3) . . . . ?
N4 Yb1 C36 C37 -164.6(7) . . . . ?
N4 S2 O4 Yb1 -1.20(18) . . . . ?
N4 S2 O5 K5 53.0(2) . . . . ?
N4 S2 C22 C23 -23.3(4) . . . . ?
N4 S2 C22 C28 154.8(3) . . . . ?
N4 S2 K5 S1 74.84(13) . . . . ?
N4 S2 K5 O1 50.18(14) . . . . ?
N4 S2 K5 O2 95.18(14) . . . . ?
N4 S2 K5 O5 -134.0(2) . . . . ?
N4 S2 K5 O1S -172.67(15) . . . . ?
N4 S2 K5 O3S -126.1(3) . . . . ?
N4 S2 K5 O2S -7.36(15) . . . . ?
N4 C29 C30 C31 176.8(4) . . . . ?
N2 Yb1 S1 O1 -173.23(18) . . . . ?
N2 Yb1 S1 O2 98.06(19) . . . . ?
N2 Yb1 S1 N1 1.61(19) . . . . ?
N2 Yb1 S1 C1 -87.59(19) . . . . ?
N2 Yb1 S1 K5 136.59(9) . . . . ?
N2 Yb1 S2 O4 -36.33(18) . . . . ?
N2 Yb1 S2 O5 -125.5(2) . . . . ?
N2 Yb1 S2 N4 142.16(18) . . . . ?
N2 Yb1 S2 C22 49.76(19) . . . . ?
N2 Yb1 S2 K5 -130.45(9) . . . . ?
N2 Yb1 O1 S1 8.8(2) . . . . ?
N2 Yb1 O1 K5 108.61(15) . . . . ?
N2 Yb1 O6 C36 -155.4(3) . . . . ?
N2 Yb1 O3 C15 6.8(3) . . . . ?
N2 Yb1 O4 S2 145.65(16) . . . . ?
N2 Yb1 N1 S1 -178.35(19) . . . . ?
N2 Yb1 N1 C8 4.9(4) . . . . ?
N2 Yb1 N4 S2 -50.3(2) . . . . ?
N2 Yb1 N4 C29 129.3(4) . . . . ?
N2 Yb1 N5 N6 52.4(3) . . . . ?
N2 Yb1 N5 C35 -127.5(4) . . . . ?
N2 Yb1 C15 O3 -171.3(4) . . . . ?
N2 Yb1 C15 N3 3.8(2) . . . . ?
N2 Yb1 C15 C16 176.7(8) . . . . ?
N2 Yb1 C36 O6 24.9(3) . . . . ?
N2 Yb1 C36 N6 -149.1(2) . . . . ?
N2 Yb1 C36 C37 44.4(7) . . . . ?
N2 N3 C15 Yb1 -5.0(3) . . . . ?
N2 N3 C15 O3 -1.4(6) . . . . ?
N2 N3 C15 C16 178.1(3) . . . . ?
N3 N2 C14 C13 176.7(4) . . . . ?
N3 C15 C16 C21 -3.9(6) . . . . ?
N3 C15 C16 C17 174.2(4) . . . . ?
N5 Yb1 S1 O1 -26.32(18) . . . . ?
N5 Yb1 S1 O2 -115.03(19) . . . . ?
N5 Yb1 S1 N1 148.52(18) . . . . ?
N5 Yb1 S1 C1 59.32(18) . . . . ?
N5 Yb1 S1 K5 -76.50(9) . . . . ?
N5 Yb1 S2 O4 172.85(17) . . . . ?
N5 Yb1 S2 O5 83.7(2) . . . . ?
N5 Yb1 S2 N4 -8.66(18) . . . . ?
N5 Yb1 S2 C22 -101.07(18) . . . . ?
N5 Yb1 S2 K5 78.73(8) . . . . ?
N5 Yb1 O1 S1 153.95(18) . . . . ?
N5 Yb1 O1 K5 -106.20(13) . . . . ?
N5 Yb1 O6 C36 -5.8(3) . . . . ?
N5 Yb1 O3 C15 -139.0(3) . . . . ?
N5 Yb1 O4 S2 -9.2(2) . . . . ?
N5 Yb1 N1 S1 -40.6(2) . . . . ?
N5 Yb1 N1 C8 142.7(4) . . . . ?
N5 Yb1 N4 S2 171.15(18) . . . . ?
N5 Yb1 N4 C29 -9.2(4) . . . . ?
N5 Yb1 N2 N3 48.8(3) . . . . ?
N5 Yb1 N2 C14 -126.0(4) . . . . ?
N5 Yb1 C15 O3 42.0(3) . . . . ?
N5 Yb1 C15 N3 -142.9(3) . . . . ?
N5 Yb1 C15 C16 30.0(7) . . . . ?
N5 Yb1 C36 O6 172.6(3) . . . . ?
N5 Yb1 C36 N6 -1.4(2) . . . . ?
N5 Yb1 C36 C37 -168.0(8) . . . . ?
N5 N6 C36 Yb1 1.9(3) . . . . ?
N5 N6 C36 O6 -2.7(6) . . . . ?
N5 N6 C36 C37 175.9(3) . . . . ?
C19 C20 C21 C16 0.8(7) . . . . ?
C19 C18 C17 C16 1.0(7) . . . . ?
C20 C19 C18 C17 -2.3(7) . . . . ?
C26 C25 C27 C28 -179.4(4) . . . . ?
C5 C4 C6 C7 -178.3(4) . . . . ?
C5 C4 C3 C2 178.0(4) . . . . ?
C18 C19 C20 C21 1.5(7) . . . . ?
C39 C40 C41 C42 -0.1(8) . . . . ?
C39 C38 C37 C42 -0.2(7) . . . . ?
C39 C38 C37 C36 179.3(4) . . . . ?
C41 C40 C39 C38 0.9(8) . . . . ?
C41 C42 C37 C38 1.0(7) . . . . ?
C41 C42 C37 C36 -178.4(4) . . . . ?
C34 C29 C30 C31 -1.1(6) . . . . ?
C8 C13 C12 C11 0.1(7) . . . . ?
C8 C13 C14 N2 5.9(8) . . . . ?
C8 C9 C10 C11 1.0(7) . . . . ?
C13 C8 C9 C10 -1.4(6) . . . . ?
C22 S2 O4 Yb1 -117.97(18) . . . . ?
C22 S2 O5 K5 176.82(17) . . . . ?
C22 S2 N4 Yb1 115.32(17) . . . . ?
C22 S2 N4 C29 -64.4(4) . . . . ?
C22 S2 K5 S1 -157.0(3) . . . . ?
C22 S2 K5 O1 178.4(3) . . . . ?
C22 S2 K5 O2 -136.6(3) . . . . ?
C22 S2 K5 O5 -5.8(3) . . . . ?
C22 S2 K5 O1S -44.5(3) . . . . ?
C22 S2 K5 O3S 2.1(4) . . . . ?
C22 S2 K5 O2S 120.8(3) . . . . ?
C22 C28 C27 C25 1.5(7) . . . . ?
C1 S1 O1 Yb1 -118.88(17) . . . . ?
C1 S1 O1 K5 121.38(16) . . . . ?
C1 S1 O2 K5 -122.45(17) . . . . ?
C1 S1 N1 Yb1 117.43(18) . . . . ?
C1 S1 N1 C8 -65.1(4) . . . . ?
C1 S1 K5 S2 -157.47(19) . . . . ?
C1 S1 K5 O1 -92.5(2) . . . . ?
C1 S1 K5 O2 83.2(2) . . . . ?
C1 S1 K5 O5 -167.3(2) . . . . ?
C1 S1 K5 O1S 114.9(2) . . . . ?
C1 S1 K5 O3S 29.2(2) . . . . ?
C1 S1 K5 O2S -64.9(2) . . . . ?
C1 C2 C3 C4 0.9(7) . . . . ?
C1 C7 C6 C4 -0.2(7) . . . . ?
C2 C1 C7 C6 -0.9(6) . . . . ?
C15 Yb1 S1 O1 -174.6(2) . . . . ?
C15 Yb1 S1 O2 96.7(2) . . . . ?
C15 Yb1 S1 N1 0.2(2) . . . . ?
C15 Yb1 S1 C1 -89.0(2) . . . . ?
C15 Yb1 S1 K5 135.20(16) . . . . ?
C15 Yb1 S2 O4 -82.88(17) . . . . ?
C15 Yb1 S2 O5 -172.1(2) . . . . ?
C15 Yb1 S2 N4 95.61(18) . . . . ?
C15 Yb1 S2 C22 3.20(18) . . . . ?
C15 Yb1 S2 K5 -177.00(8) . . . . ?
C15 Yb1 O1 S1 52.7(19) . . . . ?
C15 Yb1 O1 K5 152.6(18) . . . . ?
C15 Yb1 O6 C36 -109.2(3) . . . . ?
C15 Yb1 O4 S2 99.77(16) . . . . ?
C15 Yb1 N1 S1 -179.87(14) . . . . ?
C15 Yb1 N1 C8 3.4(4) . . . . ?
C15 Yb1 N4 S2 -88.99(16) . . . . ?
C15 Yb1 N4 C29 90.6(4) . . . . ?
C15 Yb1 N2 N3 -3.9(2) . . . . ?
C15 Yb1 N2 C14 -178.6(5) . . . . ?
C15 Yb1 N5 N6 88.5(3) . . . . ?
C15 Yb1 N5 C35 -91.4(4) . . . . ?
C15 Yb1 C36 O6 71.7(3) . . . . ?
C15 Yb1 C36 N6 -102.3(2) . . . . ?
C15 Yb1 C36 C37 91.2(7) . . . . ?
C15 C16 C21 C20 176.0(4) . . . . ?
C15 C16 C17 C18 -176.9(4) . . . . ?
C35 C34 C29 N4 0.3(6) . . . . ?
C35 C34 C29 C30 178.2(4) . . . . ?
C35 C34 C33 C32 -177.2(4) . . . . ?
C29 C34 C35 N5 -3.9(7) . . . . ?
C29 C34 C33 C32 2.1(7) . . . . ?
C29 C30 C31 C32 2.1(7) . . . . ?
C36 Yb1 S1 O1 -71.36(18) . . . . ?
C36 Yb1 S1 O2 -160.07(19) . . . . ?
C36 Yb1 S1 N1 103.48(18) . . . . ?
C36 Yb1 S1 C1 14.28(18) . . . . ?
C36 Yb1 S1 K5 -121.54(8) . . . . ?
C36 Yb1 S2 O4 162.1(2) . . . . ?
C36 Yb1 S2 O5 72.9(2) . . . . ?
C36 Yb1 S2 N4 -19.4(2) . . . . ?
C36 Yb1 S2 C22 -111.8(2) . . . . ?
C36 Yb1 S2 K5 67.95(15) . . . . ?
C36 Yb1 O1 S1 106.82(17) . . . . ?
C36 Yb1 O1 K5 -153.33(13) . . . . ?
C36 Yb1 O3 C15 -93.4(3) . . . . ?
C36 Yb1 O4 S2 -78.9(7) . . . . ?
C36 Yb1 N1 S1 -78.60(16) . . . . ?
C36 Yb1 N1 C8 104.7(4) . . . . ?
C36 Yb1 N4 S2 168.60(13) . . . . ?
C36 Yb1 N4 C29 -11.8(4) . . . . ?
C36 Yb1 N2 N3 83.8(3) . . . . ?
C36 Yb1 N2 C14 -91.0(4) . . . . ?
C36 Yb1 N5 N6 1.5(2) . . . . ?
C36 Yb1 N5 C35 -178.4(4) . . . . ?
C36 Yb1 C15 O3 88.8(3) . . . . ?
C36 Yb1 C15 N3 -96.1(3) . . . . ?
C36 Yb1 C15 C16 76.7(7) . . . . ?
C36 N6 N5 Yb1 -2.7(4) . . . . ?
C36 N6 N5 C35 177.2(3) . . . . ?
C37 C38 C39 C40 -0.8(8) . . . . ?
C37 C42 C41 C40 -0.9(8) . . . . ?
C12 C11 C10 C9 -0.1(7) . . . . ?
C12 C13 C14 N2 -173.3(4) . . . . ?
C14 N2 N3 C15 -177.0(4) . . . . ?
C14 C13 C12 C11 179.4(4) . . . . ?
C24 C25 C27 C28 -1.5(7) . . . . ?
C21 C16 C17 C18 1.3(7) . . . . ?
C25 C24 C23 C22 1.2(6) . . . . ?
C31 C32 C33 C34 -1.2(8) . . . . ?
C7 C1 C2 C3 0.5(6) . . . . ?
C23 C22 C28 C27 -0.1(6) . . . . ?
C23 C24 C25 C26 178.0(4) . . . . ?
C23 C24 C25 C27 0.2(7) . . . . ?
C28 C22 C23 C24 -1.3(6) . . . . ?
C33 C32 C31 C30 -0.9(8) . . . . ?
C33 C34 C35 N5 175.3(4) . . . . ?
C33 C34 C29 N4 -178.9(4) . . . . ?
C33 C34 C29 C30 -0.9(6) . . . . ?
C17 C16 C21 C20 -2.2(7) . . . . ?
C9 C8 C13 C12 0.8(6) . . . . ?
C9 C8 C13 C14 -178.4(4) . . . . ?
C10 C11 C12 C13 -0.4(7) . . . . ?
C6 C4 C3 C2 -1.9(7) . . . . ?
C3 C4 C6 C7 1.5(7) . . . . ?
C1S O1S K5 S1 44.3(3) . . . . ?
C1S O1S K5 S2 -31.7(3) . . . . ?
C1S O1S K5 O1 28.6(4) . . . . ?
C1S O1S K5 O2 56.4(3) . . . . ?
C1S O1S K5 O5 -44.8(3) . . . . ?
C1S O1S K5 O3S 160.6(3) . . . . ?
C1S O1S K5 O2S -136.3(5) . . . . ?
C5S O3S K5 S1 -46.2(4) . . . . ?
C5S O3S K5 S2 157.3(3) . . . . ?
C5S O3S K5 O1 -18.3(5) . . . . ?
C5S O3S K5 O2 -65.6(4) . . . . ?
C5S O3S K5 O5 161.9(4) . . . . ?
C5S O3S K5 O1S -154.2(4) . . . . ?
C5S O3S K5 O2S 39.4(4) . . . . ?
C3S O2S K5 S1 178.5(4) . . . . ?
C3S O2S K5 S2 -105.9(4) . . . . ?
C3S O2S K5 O1 -168.5(5) . . . . ?
C3S O2S K5 O2 166.0(4) . . . . ?
C3S O2S K5 O5 -89.0(4) . . . . ?
C3S O2S K5 O1S -1.0(8) . . . . ?
C3S O2S K5 O3S 59.6(4) . . . . ?
K5 S1 O1 Yb1 119.74(14) . . . . ?
K5 S1 N1 Yb1 -59.61(18) . . . . ?
K5 S1 N1 C8 117.9(3) . . . . ?
K5 S1 C1 C2 133.0(3) . . . . ?
K5 S1 C1 C7 -44.7(4) . . . . ?
K5 S2 O4 Yb1 86.76(10) . . . . ?
K5 S2 N4 Yb1 -91.05(10) . . . . ?
K5 S2 N4 C29 89.2(3) . . . . ?
K5 S2 C22 C23 -145.9(3) . . . . ?
K5 S2 C22 C28 32.2(5) . . . . ?
K5 O1S C1S C2S -56.2(5) . . . . ?
K5 O3S C5S C6S 3.2(7) . . . . ?
K5 O2S C3S C4S 24.8(6) . . . . ?
